data_7103077
loop_
_publ_author_name
'Vasudevan, Kalyan V'
'Findlater, Michael'
'Cowley, Alan H'

_publ_section_title
;
 Synthesis and reactivity of tetrakis(imino)pyracene (TIP) ligands;
 bifunctional analogues of the BIAN ligand class.
;
_journal_issue 16
_journal_name_full 'Chemical communications (Cambridge, England)'
_journal_page_first 1918
_journal_page_last 1919
_journal_paper_doi 10.1039/b719251g
_journal_year 2008
_chemical_formula_moiety 'C62 H72 Cl4 N4 Zn2, 6(C H Cl3)'
_chemical_formula_sum 'C68 H78 Cl22 N4 Zn2'
_chemical_formula_weight 1861.98
_space_group_IT_number 2
_symmetry_cell_setting triclinic
_symmetry_space_group_name_Hall '-P 1'
_symmetry_space_group_name_H-M 'P -1'
_atom_sites_solution_hydrogens geom
_atom_sites_solution_primary direct
_atom_sites_solution_secondary difmap
_audit_creation_method
;
manual editing of the .cif file
created by SHELXTL Ver. 6.10
;
_cell_angle_alpha 81.542(5)
_cell_angle_beta 77.600(5)
_cell_angle_gamma 64.858(5)
_cell_formula_units_Z 2
_cell_length_a 13.151(5)
_cell_length_b 15.312(5)
_cell_length_c 23.978(5)
_cell_measurement_temperature 153(2)
_cell_volume 4260(2)
_computing_cell_refinement 'Collect software, Nonius B.V. 1998'
_computing_data_collection 'Collect software, Nonius B.V. 1998'
_computing_data_reduction
;
DENZO and Scalepack (Otwinoski and Minor, 1997)
;
_computing_molecular_graphics 'XP SHELXTL/PC, Siemens Analytical'
_computing_structure_refinement 'XL SHELXTL/PC, Siemens Analytical'
_computing_structure_solution
;
SIR97 - Altomare A., Burla M.C., Camalli M., Cascarano G.L., Giacovazzo C.,
Guagliardi A., Moliterni A.G.G., Polidori G.,Spagna R.
;
_diffrn_ambient_temperature 153(2)
_diffrn_measured_fraction_theta_full 0.991
_diffrn_measured_fraction_theta_max 0.991
_diffrn_measurement_device_type 'Nonius Kappa CCD'
_diffrn_measurement_method \w-scan
_diffrn_radiation_monochromator graphite
_diffrn_radiation_source 'fine-focus sealed tube'
_diffrn_radiation_type MoK\a
_diffrn_radiation_wavelength 0.71073
_diffrn_reflns_av_R_equivalents 0.0398
_diffrn_reflns_av_sigmaI/netI 0.1193
_diffrn_reflns_limit_h_max 17
_diffrn_reflns_limit_h_min -17
_diffrn_reflns_limit_k_max 19
_diffrn_reflns_limit_k_min -17
_diffrn_reflns_limit_l_max 31
_diffrn_reflns_limit_l_min -27
_diffrn_reflns_number 28557
_diffrn_reflns_theta_full 27.46
_diffrn_reflns_theta_max 27.46
_diffrn_reflns_theta_min 1.76
_exptl_absorpt_coefficient_mu 1.293
_exptl_absorpt_correction_type none
_exptl_crystal_colour Orange
_exptl_crystal_density_diffrn 1.451
_exptl_crystal_density_method 'not measured'
_exptl_crystal_description Block
_exptl_crystal_F_000 1896
_exptl_crystal_size_max .25
_exptl_crystal_size_mid .10
_exptl_crystal_size_min .10
_refine_diff_density_max 2.031
_refine_diff_density_min -1.817
_refine_diff_density_rms 0.108
_refine_ls_extinction_method none
_refine_ls_goodness_of_fit_ref 1.047
_refine_ls_hydrogen_treatment constr
_refine_ls_matrix_type full
_refine_ls_number_parameters 881
_refine_ls_number_reflns 19305
_refine_ls_number_restraints 0
_refine_ls_restrained_S_all 1.047
_refine_ls_R_factor_all 0.1620
_refine_ls_R_factor_gt 0.0731
_refine_ls_shift/su_max 0.002
_refine_ls_shift/su_mean 0.000
_refine_ls_structure_factor_coef Fsqd
_refine_ls_weighting_details 'calc w=1/[\s^2^(Fo^2^)+(0.1080P)^2^+1.8771P] where P=(Fo^2^+2Fc^2^)/3'
_refine_ls_weighting_scheme calc
_refine_ls_wR_factor_gt 0.1816
_refine_ls_wR_factor_ref 0.2223
_reflns_number_gt 9985
_reflns_number_total 19305
_reflns_threshold_expression >2sigma(I)
_cod_data_source_file b719251g.txt
_cod_data_source_block ccdkvkv036a
_cod_original_sg_symbol_Hall -p1
_cod_original_sg_symbol_H-M p-1
_cod_database_code 7103077

loop_
_symmetry_equiv_pos_as_xyz
'x, y, z'
'-x, -y, -z'

loop_
_atom_site_label
_atom_site_type_symbol
_atom_site_fract_x
_atom_site_fract_y
_atom_site_fract_z
_atom_site_U_iso_or_equiv
_atom_site_adp_type
_atom_site_occupancy
_atom_site_symmetry_multiplicity
_atom_site_calc_flag
_atom_site_refinement_flags
_atom_site_disorder_assembly
_atom_site_disorder_group
C1 C 0.7872(4) 0.6676(3) 0.0330(2) 0.0235(11) Uani 1 1 d . . .
C2 C 0.8784(4) 0.6162(3) -0.0136(2) 0.0259(11) Uani 1 1 d . . .
C3 C 0.9519(4) 0.5328(3) 0.0146(2) 0.0249(11) Uani 1 1 d . . .
C4 C 0.9210(4) 0.5206(3) 0.0744(2) 0.0237(11) Uani 1 1 d . . .
C5 C 0.8128(4) 0.6067(3) 0.0890(2) 0.0229(11) Uani 1 1 d . . .
C6 C 0.9922(4) 0.4405(3) 0.1031(2) 0.0269(11) Uani 1 1 d . . .
H6 H 0.9738 0.4315 0.1426 0.032 Uiso 1 1 calc R . .
C7 C 0.9060(4) 0.6285(4) -0.0728(2) 0.0295(12) Uani 1 1 d . . .
H7 H 0.8582 0.6818 -0.0926 0.035 Uiso 1 1 calc R . .
C8 C 0.6547(4) 0.7907(3) -0.0183(2) 0.0271(11) Uani 1 1 d . . .
C9 C 0.5869(4) 0.7582(4) -0.0403(2) 0.0321(12) Uani 1 1 d . . .
C10 C 0.5521(4) 0.8029(4) -0.0920(2) 0.0356(13) Uani 1 1 d . . .
H10 H 0.5090 0.7822 -0.1086 0.043 Uiso 1 1 calc R . .
C11 C 0.5804(5) 0.8773(4) -0.1190(2) 0.0397(14) Uani 1 1 d . . .
H11 H 0.5588 0.9047 -0.1542 0.048 Uiso 1 1 calc R . .
C12 C 0.6404(5) 0.9113(4) -0.0944(2) 0.0360(13) Uani 1 1 d . . .
H12 H 0.6545 0.9642 -0.1121 0.043 Uiso 1 1 calc R . .
C13 C 0.6807(4) 0.8689(3) -0.0437(2) 0.0280(12) Uani 1 1 d . . .
C14 C 0.5516(5) 0.6781(4) -0.0100(2) 0.0369(13) Uani 1 1 d . . .
H14 H 0.5656 0.6696 0.0294 0.044 Uiso 1 1 calc R . .
C15 C 0.4253(5) 0.7039(5) -0.0067(3) 0.0524(17) Uani 1 1 d . . .
H15A H 0.4107 0.7025 -0.0440 0.079 Uiso 1 1 calc R . .
H15B H 0.3815 0.7675 0.0068 0.079 Uiso 1 1 calc R . .
H15C H 0.4041 0.6579 0.0191 0.079 Uiso 1 1 calc R . .
C16 C 0.6219(5) 0.5828(4) -0.0367(3) 0.0566(18) Uani 1 1 d . . .
H16A H 0.6082 0.5879 -0.0750 0.085 Uiso 1 1 calc R . .
H16B H 0.6011 0.5335 -0.0146 0.085 Uiso 1 1 calc R . .
H16C H 0.7013 0.5662 -0.0375 0.085 Uiso 1 1 calc R . .
C17 C 0.7475(5) 0.9063(4) -0.0174(2) 0.0363(13) Uani 1 1 d . . .
H17 H 0.7669 0.8670 0.0180 0.044 Uiso 1 1 calc R . .
C18 C 0.8571(5) 0.8999(5) -0.0563(3) 0.0567(18) Uani 1 1 d . . .
H18A H 0.9011 0.8346 -0.0672 0.085 Uiso 1 1 calc R . .
H18B H 0.9000 0.9187 -0.0365 0.085 Uiso 1 1 calc R . .
H18C H 0.8397 0.9422 -0.0899 0.085 Uiso 1 1 calc R . .
C19 C 0.6751(6) 1.0128(4) -0.0021(3) 0.0535(17) Uani 1 1 d . . .
H19A H 0.6587 1.0531 -0.0365 0.080 Uiso 1 1 calc R . .
H19B H 0.7169 1.0335 0.0173 0.080 Uiso 1 1 calc R . .
H19C H 0.6051 1.0175 0.0224 0.080 Uiso 1 1 calc R . .
C20 C 0.7457(4) 0.5669(3) 0.1842(2) 0.0258(11) Uani 1 1 d . . .
C21 C 0.7159(4) 0.4892(4) 0.1828(2) 0.0322(12) Uani 1 1 d . . .
C22 C 0.7152(5) 0.4304(4) 0.2332(3) 0.0413(14) Uani 1 1 d . . .
H22 H 0.6934 0.3797 0.2345 0.050 Uiso 1 1 calc R . .
C23 C 0.7465(5) 0.4462(4) 0.2815(2) 0.0421(14) Uani 1 1 d . . .
H23 H 0.7473 0.4054 0.3144 0.050 Uiso 1 1 calc R . .
C24 C 0.7759(5) 0.5224(4) 0.2803(2) 0.0409(14) Uani 1 1 d . . .
H24 H 0.7970 0.5323 0.3127 0.049 Uiso 1 1 calc R . .
C25 C 0.7752(4) 0.5850(4) 0.2320(2) 0.0268(11) Uani 1 1 d . . .
C26 C 0.6809(5) 0.4696(4) 0.1313(3) 0.0439(15) Uani 1 1 d . . .
H26 H 0.7023 0.5080 0.0983 0.053 Uiso 1 1 calc R . .
C27 C 0.7412(7) 0.3632(5) 0.1169(4) 0.079(2) Uani 1 1 d . . .
H27A H 0.8222 0.3435 0.1111 0.119 Uiso 1 1 calc R . .
H27B H 0.7199 0.3555 0.0827 0.119 Uiso 1 1 calc R . .
H27C H 0.7191 0.3240 0.1479 0.119 Uiso 1 1 calc R . .
C28 C 0.5512(6) 0.5026(6) 0.1402(3) 0.071(2) Uani 1 1 d . . .
H28A H 0.5282 0.4633 0.1708 0.106 Uiso 1 1 calc R . .
H28B H 0.5298 0.4962 0.1056 0.106 Uiso 1 1 calc R . .
H28C H 0.5144 0.5690 0.1496 0.106 Uiso 1 1 calc R . .
C29 C 0.8108(5) 0.6670(4) 0.2317(2) 0.0371(13) Uani 1 1 d . . .
H29 H 0.7925 0.7081 0.1967 0.044 Uiso 1 1 calc R . .
C30 C 0.9386(5) 0.6317(5) 0.2302(3) 0.0544(17) Uani 1 1 d . . .
H30A H 0.9590 0.5919 0.2644 0.082 Uiso 1 1 calc R . .
H30B H 0.9575 0.6862 0.2281 0.082 Uiso 1 1 calc R . .
H30C H 0.9795 0.5947 0.1974 0.082 Uiso 1 1 calc R . .
C31 C 0.7434(6) 0.7302(5) 0.2828(3) 0.0540(17) Uani 1 1 d . . .
H31A H 0.6632 0.7543 0.2823 0.081 Uiso 1 1 calc R . .
H31B H 0.7648 0.7835 0.2801 0.081 Uiso 1 1 calc R . .
H31C H 0.7602 0.6921 0.3179 0.081 Uiso 1 1 calc R . .
C32 C 0.0980(4) 0.1157(3) 0.4165(2) 0.0268(11) Uani 1 1 d . . .
C33 C 0.0828(4) 0.0241(3) 0.4309(2) 0.0272(11) Uani 1 1 d . . .
C34 C 0.1203(4) -0.0626(3) 0.4063(2) 0.0292(12) Uani 1 1 d . . .
H34 H 0.1672 -0.0726 0.3707 0.035 Uiso 1 1 calc R . .
C35 C 0.0869(4) -0.1375(4) 0.4357(2) 0.0287(12) Uani 1 1 d . . .
H35 H 0.1116 -0.1956 0.4188 0.034 Uiso 1 1 calc R . .
C36 C 0.0178(4) -0.1239(3) 0.4895(2) 0.0271(11) Uani 1 1 d . . .
C37 C 0.0163(4) 0.0351(3) 0.4857(2) 0.0265(11) Uani 1 1 d . . .
C38 C 0.0361(4) 0.1778(3) 0.4680(2) 0.0246(11) Uani 1 1 d . . .
C39 C 0.0071(4) 0.3067(3) 0.5203(2) 0.0240(11) Uani 1 1 d . . .
C40 C -0.0867(4) 0.3954(4) 0.5227(2) 0.0302(12) Uani 1 1 d . . .
C41 C -0.1218(5) 0.4417(4) 0.5739(2) 0.0356(13) Uani 1 1 d . . .
H41 H -0.1847 0.5007 0.5773 0.043 Uiso 1 1 calc R . .
C42 C -0.0646(5) 0.4011(4) 0.6192(2) 0.0380(14) Uani 1 1 d . . .
H42 H -0.0897 0.4325 0.6531 0.046 Uiso 1 1 calc R . .
C43 C 0.0305(5) 0.3134(4) 0.6149(2) 0.0376(13) Uani 1 1 d . . .
H43 H 0.0689 0.2880 0.6458 0.045 Uiso 1 1 calc R . .
C44 C 0.0696(4) 0.2629(4) 0.5655(2) 0.0317(12) Uani 1 1 d . . .
C45 C -0.1511(4) 0.4367(4) 0.4726(2) 0.0359(13) Uani 1 1 d . . .
H45 H -0.0963 0.4127 0.4378 0.043 Uiso 1 1 calc R . .
C46 C 0.1768(5) 0.1699(4) 0.5621(2) 0.0350(13) Uani 1 1 d . . .
H46 H 0.1842 0.1400 0.5271 0.042 Uiso 1 1 calc R . .
C47 C 0.2825(5) 0.1909(5) 0.5571(3) 0.0494(16) Uani 1 1 d . . .
H47A H 0.2833 0.2380 0.5260 0.074 Uiso 1 1 calc R . .
H47B H 0.3499 0.1324 0.5503 0.074 Uiso 1 1 calc R . .
H47C H 0.2805 0.2156 0.5921 0.074 Uiso 1 1 calc R . .
C48 C 0.1716(5) 0.0972(4) 0.6127(3) 0.0531(17) Uani 1 1 d . . .
H48A H 0.1583 0.1264 0.6478 0.080 Uiso 1 1 calc R . .
H48B H 0.2426 0.0411 0.6097 0.080 Uiso 1 1 calc R . .
H48C H 0.1107 0.0785 0.6123 0.080 Uiso 1 1 calc R . .
C49 C -0.2426(7) 0.4000(5) 0.4772(4) 0.074(2) Uani 1 1 d . . .
H49A H -0.2095 0.3306 0.4810 0.111 Uiso 1 1 calc R . .
H49B H -0.2769 0.4213 0.4434 0.111 Uiso 1 1 calc R . .
H49C H -0.2998 0.4247 0.5101 0.111 Uiso 1 1 calc R . .
C50 C -0.1997(6) 0.5461(4) 0.4661(3) 0.0537(17) Uani 1 1 d . . .
H50A H -0.2512 0.5722 0.5003 0.081 Uiso 1 1 calc R . .
H50B H -0.2398 0.5682 0.4342 0.081 Uiso 1 1 calc R . .
H50C H -0.1387 0.5672 0.4594 0.081 Uiso 1 1 calc R . .
C51 C 0.2188(4) 0.0883(3) 0.3268(2) 0.0261(11) Uani 1 1 d . . .
C52 C 0.3357(4) 0.0336(4) 0.3267(2) 0.0329(12) Uani 1 1 d . . .
C53 C 0.3971(5) -0.0254(4) 0.2813(2) 0.0405(14) Uani 1 1 d . . .
H53 H 0.4746 -0.0631 0.2799 0.049 Uiso 1 1 calc R . .
C54 C 0.3442(5) -0.0284(4) 0.2386(2) 0.0416(15) Uani 1 1 d . . .
H54 H 0.3861 -0.0692 0.2091 0.050 Uiso 1 1 calc R . .
C55 C 0.2303(5) 0.0281(4) 0.2386(2) 0.0374(13) Uani 1 1 d . . .
H55 H 0.1963 0.0250 0.2091 0.045 Uiso 1 1 calc R . .
C56 C 0.1644(4) 0.0904(4) 0.2827(2) 0.0304(12) Uani 1 1 d . . .
C57 C 0.3939(5) 0.0362(4) 0.3745(3) 0.0421(14) Uani 1 1 d . . .
H57 H 0.3457 0.0966 0.3932 0.051 Uiso 1 1 calc R . .
C58 C 0.5105(5) 0.0375(5) 0.3537(3) 0.0586(18) Uani 1 1 d . . .
H58A H 0.5623 -0.0232 0.3383 0.088 Uiso 1 1 calc R . .
H58B H 0.5378 0.0477 0.3852 0.088 Uiso 1 1 calc R . .
H58C H 0.5052 0.0888 0.3246 0.088 Uiso 1 1 calc R . .
C59 C 0.4010(6) -0.0460(6) 0.4200(3) 0.066(2) Uani 1 1 d . . .
H59A H 0.3260 -0.0438 0.4344 0.099 Uiso 1 1 calc R . .
H59B H 0.4329 -0.0393 0.4507 0.099 Uiso 1 1 calc R . .
H59C H 0.4487 -0.1067 0.4034 0.099 Uiso 1 1 calc R . .
C60 C 0.0430(4) 0.1591(4) 0.2779(2) 0.0381(14) Uani 1 1 d . . .
H60 H 0.0127 0.1986 0.3112 0.046 Uiso 1 1 calc R . .
C61 C -0.0329(6) 0.1050(5) 0.2800(3) 0.065(2) Uani 1 1 d . . .
H61A H -0.0018 0.0615 0.2497 0.098 Uiso 1 1 calc R . .
H61B H -0.1084 0.1507 0.2753 0.098 Uiso 1 1 calc R . .
H61C H -0.0359 0.0690 0.3161 0.098 Uiso 1 1 calc R . .
C62 C 0.0368(6) 0.2277(5) 0.2247(3) 0.0584(18) Uani 1 1 d . . .
H62A H 0.0889 0.2573 0.2228 0.088 Uiso 1 1 calc R . .
H62B H -0.0393 0.2768 0.2263 0.088 Uiso 1 1 calc R . .
H62C H 0.0570 0.1921 0.1913 0.088 Uiso 1 1 calc R . .
C63 C 0.1923(5) 0.7945(4) 0.2190(3) 0.0479(16) Uani 1 1 d . . .
H63 H 0.2641 0.7976 0.2215 0.057 Uiso 1 1 calc R . .
C64 C 0.0757(5) 0.7500(4) 0.0742(3) 0.0520(17) Uani 1 1 d . . .
H64 H 0.1112 0.7470 0.1068 0.062 Uiso 1 1 calc R . .
C65 C 0.4635(6) 0.6312(6) 0.3348(3) 0.069(2) Uani 1 1 d . . .
H65 H 0.5217 0.5745 0.3151 0.083 Uiso 1 1 calc R . .
C66 C 0.7556(6) 0.0430(5) 0.1740(3) 0.0548(17) Uani 1 1 d . . .
H66 H 0.7265 0.0079 0.1552 0.066 Uiso 1 1 calc R . .
C67 C 0.5674(7) 0.2595(5) 0.4054(4) 0.075(2) Uani 1 1 d . . .
H67 H 0.5018 0.2522 0.3969 0.090 Uiso 1 1 calc R . .
C68 C 0.2972(7) 0.3699(5) 0.2527(3) 0.071(2) Uani 1 1 d . . .
H68 H 0.2370 0.3941 0.2858 0.086 Uiso 1 1 calc R . .
N1 N 0.6932(3) 0.7423(3) 0.03425(16) 0.0254(9) Uani 1 1 d . . .
N2 N 0.7397(3) 0.6320(3) 0.13373(17) 0.0250(9) Uani 1 1 d . . .
N3 N 0.1550(3) 0.1464(3) 0.37526(16) 0.0250(9) Uani 1 1 d . . .
N4 N 0.0458(3) 0.2570(3) 0.46799(16) 0.0246(9) Uani 1 1 d . . .
Cl1 Cl 0.64292(11) 0.88431(9) 0.15000(6) 0.0403(3) Uani 1 1 d . . .
Cl2 Cl 0.43679(12) 0.78078(12) 0.13288(7) 0.0498(4) Uani 1 1 d . . .
Cl3 Cl 0.03268(13) 0.39045(10) 0.32909(6) 0.0446(4) Uani 1 1 d . . .
Cl4 Cl 0.29084(12) 0.29568(10) 0.40401(6) 0.0419(4) Uani 1 1 d . . .
Cl5 Cl 0.4213(3) 0.3803(3) 0.26414(13) 0.1427(13) Uani 1 1 d . . .
Cl6 Cl 0.32789(17) 0.24898(12) 0.24864(8) 0.0690(5) Uani 1 1 d . . .
Cl7 Cl 0.2497(2) 0.43925(18) 0.19265(12) 0.1198(10) Uani 1 1 d . . .
Cl8 Cl -0.07258(13) 0.79264(13) 0.09741(7) 0.0576(4) Uani 1 1 d . . .
Cl9 Cl 0.1284(2) 0.63342(18) 0.05125(15) 0.1261(12) Uani 1 1 d . . .
Cl10 Cl 0.10900(17) 0.82851(17) 0.02075(9) 0.0858(7) Uani 1 1 d . . .
Cl11 Cl 0.22171(15) 0.67716(12) 0.20315(8) 0.0641(5) Uani 1 1 d . . .
Cl12 Cl 0.10085(15) 0.82280(14) 0.28517(7) 0.0687(5) Uani 1 1 d . . .
Cl13 Cl 0.13040(14) 0.87951(12) 0.16490(7) 0.0547(4) Uani 1 1 d . . .
Cl14 Cl 0.82001(17) -0.03070(15) 0.22991(9) 0.0755(6) Uani 1 1 d . . .
Cl15 Cl 0.8559(2) 0.07441(16) 0.12349(9) 0.0894(7) Uani 1 1 d . . .
Cl16 Cl 0.64158(17) 0.14885(16) 0.19991(9) 0.0836(6) Uani 1 1 d . . .
Cl17 Cl 0.5264(2) 0.38190(18) 0.41187(14) 0.1094(9) Uani 1 1 d . . .
Cl18 Cl 0.5990(6) 0.1948(3) 0.46494(18) 0.242(3) Uani 1 1 d . . .
Cl19 Cl 0.6750(3) 0.2198(2) 0.34862(15) 0.1630(16) Uani 1 1 d . . .
Cl21 Cl 0.3348(2) 0.61379(18) 0.35358(11) 0.0960(7) Uani 1 1 d . . .
Cl22 Cl 0.5089(2) 0.6379(2) 0.39535(12) 0.1195(10) Uani 1 1 d . . .
Cl23 Cl 0.4437(3) 0.7281(4) 0.2886(2) 0.245(3) Uani 1 1 d . . .
Zn1 Zn 0.60928(5) 0.77280(4) 0.11903(2) 0.02888(17) Uani 1 1 d . . .
Zn2 Zn 0.13745(5) 0.28678(4) 0.38875(3) 0.03037(17) Uani 1 1 d . . .

loop_
_atom_site_aniso_label
_atom_site_aniso_U_11
_atom_site_aniso_U_22
_atom_site_aniso_U_33
_atom_site_aniso_U_23
_atom_site_aniso_U_13
_atom_site_aniso_U_12
C1 0.022(2) 0.023(3) 0.023(3) -0.003(2) -0.001(2) -0.008(2)
C2 0.024(3) 0.026(3) 0.023(3) -0.003(2) -0.002(2) -0.006(2)
C3 0.025(2) 0.023(3) 0.027(3) 0.000(2) -0.005(2) -0.010(2)
C4 0.026(3) 0.021(3) 0.022(3) -0.001(2) -0.002(2) -0.009(2)
C5 0.025(3) 0.019(2) 0.024(3) -0.001(2) -0.002(2) -0.011(2)
C6 0.033(3) 0.022(3) 0.019(3) 0.003(2) -0.001(2) -0.008(2)
C7 0.036(3) 0.025(3) 0.022(3) 0.002(2) -0.010(2) -0.007(2)
C8 0.024(3) 0.024(3) 0.023(3) -0.002(2) -0.001(2) 0.000(2)
C9 0.031(3) 0.026(3) 0.035(3) -0.005(2) -0.005(2) -0.006(2)
C10 0.036(3) 0.032(3) 0.036(3) -0.004(3) -0.014(3) -0.006(2)
C11 0.042(3) 0.037(3) 0.032(3) 0.003(3) -0.013(3) -0.006(3)
C12 0.045(3) 0.027(3) 0.030(3) 0.004(2) -0.005(3) -0.011(3)
C13 0.024(3) 0.023(3) 0.026(3) 0.003(2) -0.004(2) -0.002(2)
C14 0.044(3) 0.033(3) 0.037(3) -0.002(3) -0.008(3) -0.018(3)
C15 0.044(4) 0.050(4) 0.066(4) 0.001(3) -0.010(3) -0.024(3)
C16 0.054(4) 0.040(4) 0.075(5) -0.009(3) 0.000(3) -0.023(3)
C17 0.041(3) 0.033(3) 0.037(3) 0.005(3) -0.011(3) -0.017(3)
C18 0.046(4) 0.065(4) 0.066(5) -0.005(4) -0.007(3) -0.030(3)
C19 0.064(4) 0.044(4) 0.057(4) -0.010(3) -0.011(3) -0.024(3)
C20 0.023(2) 0.020(3) 0.026(3) 0.001(2) 0.001(2) -0.005(2)
C21 0.032(3) 0.034(3) 0.024(3) -0.001(2) 0.002(2) -0.011(2)
C22 0.041(3) 0.033(3) 0.046(4) 0.000(3) 0.003(3) -0.017(3)
C23 0.050(4) 0.040(3) 0.028(3) 0.014(3) -0.007(3) -0.016(3)
C24 0.041(3) 0.045(4) 0.031(3) -0.001(3) -0.003(3) -0.013(3)
C25 0.025(3) 0.029(3) 0.023(3) 0.002(2) -0.006(2) -0.008(2)
C26 0.057(4) 0.036(3) 0.044(4) -0.003(3) -0.011(3) -0.024(3)
C27 0.101(6) 0.063(5) 0.082(6) -0.029(4) -0.022(5) -0.031(4)
C28 0.056(4) 0.096(6) 0.073(5) -0.007(4) -0.021(4) -0.038(4)
C29 0.041(3) 0.043(3) 0.030(3) 0.001(3) -0.011(2) -0.018(3)
C30 0.048(4) 0.059(4) 0.061(4) 0.013(3) -0.021(3) -0.025(3)
C31 0.059(4) 0.059(4) 0.050(4) -0.021(3) -0.001(3) -0.027(3)
C32 0.029(3) 0.024(3) 0.027(3) -0.002(2) -0.001(2) -0.012(2)
C33 0.030(3) 0.028(3) 0.024(3) -0.003(2) 0.001(2) -0.015(2)
C34 0.033(3) 0.029(3) 0.028(3) -0.005(2) 0.000(2) -0.016(2)
C35 0.027(3) 0.027(3) 0.031(3) -0.012(2) 0.004(2) -0.012(2)
C36 0.034(3) 0.021(3) 0.025(3) -0.005(2) -0.002(2) -0.010(2)
C37 0.029(3) 0.024(3) 0.026(3) -0.006(2) 0.003(2) -0.012(2)
C38 0.026(3) 0.020(3) 0.025(3) -0.003(2) -0.002(2) -0.008(2)
C39 0.027(3) 0.024(3) 0.023(3) -0.002(2) -0.002(2) -0.014(2)
C40 0.032(3) 0.029(3) 0.032(3) 0.000(2) -0.007(2) -0.015(2)
C41 0.040(3) 0.024(3) 0.040(3) -0.009(3) 0.000(3) -0.011(2)
C42 0.047(3) 0.039(3) 0.031(3) -0.016(3) 0.001(3) -0.020(3)
C43 0.043(3) 0.040(3) 0.032(3) -0.004(3) -0.008(3) -0.018(3)
C44 0.038(3) 0.031(3) 0.033(3) -0.005(2) -0.006(2) -0.019(2)
C45 0.034(3) 0.028(3) 0.038(3) -0.007(3) -0.005(2) -0.005(2)
C46 0.042(3) 0.033(3) 0.030(3) -0.001(2) -0.011(2) -0.013(3)
C47 0.042(3) 0.049(4) 0.054(4) 0.009(3) -0.010(3) -0.018(3)
C48 0.049(4) 0.040(4) 0.065(4) 0.010(3) -0.014(3) -0.016(3)
C49 0.082(5) 0.066(5) 0.090(6) 0.019(4) -0.052(5) -0.036(4)
C50 0.061(4) 0.042(4) 0.049(4) 0.004(3) -0.011(3) -0.015(3)
C51 0.032(3) 0.018(2) 0.023(3) 0.000(2) 0.002(2) -0.010(2)
C52 0.034(3) 0.026(3) 0.031(3) 0.001(2) 0.000(2) -0.008(2)
C53 0.029(3) 0.037(3) 0.043(3) -0.008(3) 0.004(3) -0.004(2)
C54 0.049(4) 0.029(3) 0.036(3) -0.012(3) 0.003(3) -0.007(3)
C55 0.050(4) 0.036(3) 0.027(3) -0.007(2) -0.001(3) -0.019(3)
C56 0.032(3) 0.031(3) 0.028(3) -0.006(2) 0.004(2) -0.015(2)
C57 0.034(3) 0.037(3) 0.051(4) -0.007(3) -0.010(3) -0.007(3)
C58 0.049(4) 0.064(4) 0.069(5) 0.012(4) -0.023(3) -0.029(3)
C59 0.057(4) 0.089(6) 0.060(5) 0.020(4) -0.028(4) -0.036(4)
C60 0.035(3) 0.043(3) 0.032(3) -0.011(3) -0.007(2) -0.008(3)
C61 0.048(4) 0.066(5) 0.082(5) -0.007(4) -0.012(4) -0.023(4)
C62 0.059(4) 0.056(4) 0.047(4) 0.000(3) -0.020(3) -0.006(3)
C63 0.047(4) 0.056(4) 0.045(4) -0.006(3) -0.005(3) -0.025(3)
C64 0.049(4) 0.046(4) 0.062(4) -0.008(3) -0.010(3) -0.019(3)
C65 0.053(4) 0.068(5) 0.071(5) 0.001(4) -0.014(4) -0.010(4)
C66 0.064(4) 0.064(4) 0.047(4) 0.012(3) -0.018(3) -0.037(4)
C67 0.067(5) 0.074(5) 0.089(6) -0.006(5) 0.003(4) -0.039(4)
C68 0.083(5) 0.055(4) 0.064(5) -0.010(4) 0.027(4) -0.033(4)
N1 0.030(2) 0.022(2) 0.022(2) -0.0014(18) -0.0013(18) -0.0102(19)
N2 0.027(2) 0.022(2) 0.025(2) -0.0008(18) -0.0059(18) -0.0085(18)
N3 0.027(2) 0.026(2) 0.021(2) -0.0045(18) -0.0004(17) -0.0110(18)
N4 0.023(2) 0.022(2) 0.025(2) -0.0033(18) -0.0029(17) -0.0055(17)
Cl1 0.0410(8) 0.0320(7) 0.0472(8) -0.0093(6) -0.0064(6) -0.0125(6)
Cl2 0.0339(8) 0.0696(11) 0.0478(9) -0.0198(8) 0.0063(7) -0.0239(7)
Cl3 0.0510(9) 0.0357(8) 0.0410(8) 0.0054(6) -0.0115(7) -0.0128(7)
Cl4 0.0406(8) 0.0422(8) 0.0487(9) -0.0062(7) -0.0048(6) -0.0227(6)
Cl5 0.204(3) 0.188(3) 0.105(2) 0.003(2) 0.005(2) -0.163(3)
Cl6 0.0808(13) 0.0468(10) 0.0679(12) -0.0117(9) 0.0036(10) -0.0200(9)
Cl7 0.128(2) 0.0781(16) 0.1008(19) 0.0302(14) 0.0083(16) -0.0161(15)
Cl8 0.0445(9) 0.0680(11) 0.0535(10) 0.0017(8) -0.0024(7) -0.0210(8)
Cl9 0.0848(16) 0.0826(16) 0.209(3) -0.0798(19) 0.0304(18) -0.0358(13)
Cl10 0.0586(12) 0.1150(18) 0.0810(14) 0.0282(13) -0.0117(10) -0.0438(12)
Cl11 0.0665(11) 0.0519(10) 0.0724(12) -0.0045(9) -0.0156(9) -0.0209(9)
Cl12 0.0629(11) 0.0852(13) 0.0462(10) -0.0076(9) 0.0081(8) -0.0261(10)
Cl13 0.0605(10) 0.0551(10) 0.0495(10) -0.0011(8) -0.0161(8) -0.0220(8)
Cl14 0.0768(13) 0.0804(13) 0.0756(13) 0.0264(11) -0.0299(10) -0.0399(11)
Cl15 0.0999(16) 0.0828(15) 0.0749(14) 0.0106(11) 0.0138(12) -0.0455(13)
Cl16 0.0636(12) 0.0955(16) 0.0764(14) -0.0045(12) -0.0153(10) -0.0166(11)
Cl17 0.0897(17) 0.0866(17) 0.161(3) -0.0204(17) -0.0159(16) -0.0427(14)
Cl18 0.447(9) 0.173(4) 0.123(3) 0.087(3) -0.114(4) -0.142(5)
Cl19 0.177(3) 0.128(3) 0.141(3) -0.023(2) 0.074(3) -0.065(2)
Cl21 0.0902(16) 0.0974(17) 0.1126(19) 0.0195(14) -0.0317(14) -0.0514(14)
Cl22 0.107(2) 0.175(3) 0.0985(19) -0.0141(19) -0.0319(16) -0.0692(19)
Cl23 0.144(3) 0.318(5) 0.318(6) 0.264(5) -0.164(3) -0.169(4)
Zn1 0.0273(3) 0.0269(3) 0.0268(3) -0.0042(3) -0.0005(2) -0.0069(2)
Zn2 0.0353(3) 0.0263(3) 0.0292(3) 0.0001(3) -0.0015(3) -0.0148(3)

loop_
_atom_type_symbol
_atom_type_description
_atom_type_scat_dispersion_real
_atom_type_scat_dispersion_imag
_atom_type_scat_source
C C 0.0033 0.0016 'International Tables Vol C Tables 4.2.6.8 and 6.1.1.4'
H H 0.0000 0.0000 'International Tables Vol C Tables 4.2.6.8 and 6.1.1.4'
N N 0.0061 0.0033 'International Tables Vol C Tables 4.2.6.8 and 6.1.1.4'
Cl Cl 0.1484 0.1585 'International Tables Vol C Tables 4.2.6.8 and 6.1.1.4'
Zn Zn 0.2839 1.4301 'International Tables Vol C Tables 4.2.6.8 and 6.1.1.4'

loop_
_geom_angle_atom_site_label_1
_geom_angle_atom_site_label_2
_geom_angle_atom_site_label_3
_geom_angle
_geom_angle_site_symmetry_1
_geom_angle_site_symmetry_3
_geom_angle_publ_flag
N1 C1 C2 133.8(5) . . ?
N1 C1 C5 118.1(4) . . ?
C2 C1 C5 107.7(4) . . ?
C7 C2 C3 118.1(4) . . ?
C7 C2 C1 137.9(5) . . ?
C3 C2 C1 104.1(4) . . ?
C3 C3 C4 121.5(6) 2_765 . ?
C3 C3 C2 121.4(6) 2_765 . ?
C4 C3 C2 117.1(4) . . ?
C6 C4 C3 118.3(4) . . ?
C6 C4 C5 137.3(4) . . ?
C3 C4 C5 104.4(4) . . ?
N2 C5 C4 134.4(5) . . ?
N2 C5 C1 118.5(4) . . ?
C4 C5 C1 106.7(4) . . ?
C4 C6 C7 120.6(4) . 2_765 ?
C4 C6 H6 119.7 . . ?
C7 C6 H6 119.7 2_765 . ?
C2 C7 C6 120.1(5) . 2_765 ?
C2 C7 H7 120.0 . . ?
C6 C7 H7 120.0 2_765 . ?
C13 C8 C9 123.1(5) . . ?
C13 C8 N1 120.3(4) . . ?
C9 C8 N1 116.6(4) . . ?
C10 C9 C8 116.9(5) . . ?
C10 C9 C14 120.4(5) . . ?
C8 C9 C14 122.8(5) . . ?
C11 C10 C9 121.0(5) . . ?
C11 C10 H10 119.5 . . ?
C9 C10 H10 119.5 . . ?
C12 C11 C10 120.4(5) . . ?
C12 C11 H11 119.8 . . ?
C10 C11 H11 119.8 . . ?
C11 C12 C13 122.0(5) . . ?
C11 C12 H12 119.0 . . ?
C13 C12 H12 119.0 . . ?
C12 C13 C8 116.5(5) . . ?
C12 C13 C17 121.4(5) . . ?
C8 C13 C17 122.1(5) . . ?
C16 C14 C15 110.1(5) . . ?
C16 C14 C9 112.3(5) . . ?
C15 C14 C9 112.6(5) . . ?
C16 C14 H14 107.2 . . ?
C15 C14 H14 107.2 . . ?
C9 C14 H14 107.2 . . ?
C14 C15 H15A 109.5 . . ?
C14 C15 H15B 109.5 . . ?
H15A C15 H15B 109.5 . . ?
C14 C15 H15C 109.5 . . ?
H15A C15 H15C 109.5 . . ?
H15B C15 H15C 109.5 . . ?
C14 C16 H16A 109.5 . . ?
C14 C16 H16B 109.5 . . ?
H16A C16 H16B 109.5 . . ?
C14 C16 H16C 109.5 . . ?
H16A C16 H16C 109.5 . . ?
H16B C16 H16C 109.5 . . ?
C13 C17 C18 112.4(5) . . ?
C13 C17 C19 110.8(5) . . ?
C18 C17 C19 109.0(5) . . ?
C13 C17 H17 108.2 . . ?
C18 C17 H17 108.2 . . ?
C19 C17 H17 108.2 . . ?
C17 C18 H18A 109.5 . . ?
C17 C18 H18B 109.5 . . ?
H18A C18 H18B 109.5 . . ?
C17 C18 H18C 109.5 . . ?
H18A C18 H18C 109.5 . . ?
H18B C18 H18C 109.5 . . ?
C17 C19 H19A 109.5 . . ?
C17 C19 H19B 109.5 . . ?
H19A C19 H19B 109.5 . . ?
C17 C19 H19C 109.5 . . ?
H19A C19 H19C 109.5 . . ?
H19B C19 H19C 109.5 . . ?
C25 C20 C21 123.0(5) . . ?
C25 C20 N2 119.6(4) . . ?
C21 C20 N2 117.3(4) . . ?
C22 C21 C20 116.6(5) . . ?
C22 C21 C26 119.6(5) . . ?
C20 C21 C26 123.7(5) . . ?
C23 C22 C21 121.3(5) . . ?
C23 C22 H22 119.3 . . ?
C21 C22 H22 119.3 . . ?
C24 C23 C22 119.6(5) . . ?
C24 C23 H23 120.2 . . ?
C22 C23 H23 120.2 . . ?
C23 C24 C25 121.7(5) . . ?
C23 C24 H24 119.2 . . ?
C25 C24 H24 119.2 . . ?
C20 C25 C24 117.6(5) . . ?
C20 C25 C29 122.0(5) . . ?
C24 C25 C29 120.3(5) . . ?
C21 C26 C27 112.9(5) . . ?
C21 C26 C28 110.6(5) . . ?
C27 C26 C28 110.2(6) . . ?
C21 C26 H26 107.6 . . ?
C27 C26 H26 107.6 . . ?
C28 C26 H26 107.6 . . ?
C26 C27 H27A 109.5 . . ?
C26 C27 H27B 109.5 . . ?
H27A C27 H27B 109.5 . . ?
C26 C27 H27C 109.5 . . ?
H27A C27 H27C 109.5 . . ?
H27B C27 H27C 109.5 . . ?
C26 C28 H28A 109.5 . . ?
C26 C28 H28B 109.5 . . ?
H28A C28 H28B 109.5 . . ?
C26 C28 H28C 109.5 . . ?
H28A C28 H28C 109.5 . . ?
H28B C28 H28C 109.5 . . ?
C25 C29 C30 112.5(5) . . ?
C25 C29 C31 111.7(5) . . ?
C30 C29 C31 110.2(5) . . ?
C25 C29 H29 107.4 . . ?
C30 C29 H29 107.4 . . ?
C31 C29 H29 107.4 . . ?
C29 C30 H30A 109.5 . . ?
C29 C30 H30B 109.5 . . ?
H30A C30 H30B 109.5 . . ?
C29 C30 H30C 109.5 . . ?
H30A C30 H30C 109.5 . . ?
H30B C30 H30C 109.5 . . ?
C29 C31 H31A 109.5 . . ?
C29 C31 H31B 109.5 . . ?
H31A C31 H31B 109.5 . . ?
C29 C31 H31C 109.5 . . ?
H31A C31 H31C 109.5 . . ?
H31B C31 H31C 109.5 . . ?
N3 C32 C33 134.4(4) . . ?
N3 C32 C38 118.4(4) . . ?
C33 C32 C38 106.9(4) . . ?
C34 C33 C37 118.5(4) . . ?
C34 C33 C32 137.1(4) . . ?
C37 C33 C32 104.3(4) . . ?
C33 C34 C35 120.0(4) . . ?
C33 C34 H34 120.0 . . ?
C35 C34 H34 120.0 . . ?
C36 C35 C34 120.6(4) . . ?
C36 C35 H35 119.7 . . ?
C34 C35 H35 119.7 . . ?
C35 C36 C37 118.0(4) . 2_556 ?
C35 C36 C38 137.9(4) . 2_556 ?
C37 C36 C38 104.1(4) 2_556 2_556 ?
C37 C37 C33 122.4(5) 2_556 . ?
C37 C37 C36 120.5(5) 2_556 2_556 ?
C33 C37 C36 117.1(4) . 2_556 ?
N4 C38 C36 133.7(4) . 2_556 ?
N4 C38 C32 118.7(4) . . ?
C36 C38 C32 107.5(4) 2_556 . ?
C40 C39 C44 124.1(4) . . ?
C40 C39 N4 118.4(4) . . ?
C44 C39 N4 117.5(4) . . ?
C39 C40 C41 117.0(5) . . ?
C39 C40 C45 120.9(4) . . ?
C41 C40 C45 122.0(5) . . ?
C42 C41 C40 120.9(5) . . ?
C42 C41 H41 119.6 . . ?
C40 C41 H41 119.6 . . ?
C41 C42 C43 120.6(5) . . ?
C41 C42 H42 119.7 . . ?
C43 C42 H42 119.7 . . ?
C42 C43 C44 121.7(5) . . ?
C42 C43 H43 119.2 . . ?
C44 C43 H43 119.2 . . ?
C43 C44 C39 115.7(5) . . ?
C43 C44 C46 119.5(5) . . ?
C39 C44 C46 124.7(4) . . ?
C49 C45 C50 111.2(5) . . ?
C49 C45 C40 110.7(5) . . ?
C50 C45 C40 113.0(5) . . ?
C49 C45 H45 107.2 . . ?
C50 C45 H45 107.2 . . ?
C40 C45 H45 107.2 . . ?
C44 C46 C47 110.7(4) . . ?
C44 C46 C48 112.6(5) . . ?
C47 C46 C48 110.5(5) . . ?
C44 C46 H46 107.6 . . ?
C47 C46 H46 107.6 . . ?
C48 C46 H46 107.6 . . ?
C46 C47 H47A 109.5 . . ?
C46 C47 H47B 109.5 . . ?
H47A C47 H47B 109.5 . . ?
C46 C47 H47C 109.5 . . ?
H47A C47 H47C 109.5 . . ?
H47B C47 H47C 109.5 . . ?
C46 C48 H48A 109.5 . . ?
C46 C48 H48B 109.5 . . ?
H48A C48 H48B 109.5 . . ?
C46 C48 H48C 109.5 . . ?
H48A C48 H48C 109.5 . . ?
H48B C48 H48C 109.5 . . ?
C45 C49 H49A 109.5 . . ?
C45 C49 H49B 109.5 . . ?
H49A C49 H49B 109.5 . . ?
C45 C49 H49C 109.5 . . ?
H49A C49 H49C 109.5 . . ?
H49B C49 H49C 109.5 . . ?
C45 C50 H50A 109.5 . . ?
C45 C50 H50B 109.5 . . ?
H50A C50 H50B 109.5 . . ?
C45 C50 H50C 109.5 . . ?
H50A C50 H50C 109.5 . . ?
H50B C50 H50C 109.5 . . ?
C56 C51 C52 123.2(4) . . ?
C56 C51 N3 120.0(4) . . ?
C52 C51 N3 116.8(4) . . ?
C53 C52 C51 117.3(5) . . ?
C53 C52 C57 120.7(5) . . ?
C51 C52 C57 122.0(4) . . ?
C54 C53 C52 120.6(5) . . ?
C54 C53 H53 119.7 . . ?
C52 C53 H53 119.7 . . ?
C53 C54 C55 121.1(5) . . ?
C53 C54 H54 119.4 . . ?
C55 C54 H54 119.4 . . ?
C54 C55 C56 120.9(5) . . ?
C54 C55 H55 119.6 . . ?
C56 C55 H55 119.6 . . ?
C51 C56 C55 116.7(5) . . ?
C51 C56 C60 123.9(4) . . ?
C55 C56 C60 119.3(5) . . ?
C58 C57 C52 113.8(5) . . ?
C58 C57 C59 110.2(5) . . ?
C52 C57 C59 111.7(5) . . ?
C58 C57 H57 106.9 . . ?
C52 C57 H57 106.9 . . ?
C59 C57 H57 106.9 . . ?
C57 C58 H58A 109.5 . . ?
C57 C58 H58B 109.5 . . ?
H58A C58 H58B 109.5 . . ?
C57 C58 H58C 109.5 . . ?
H58A C58 H58C 109.5 . . ?
H58B C58 H58C 109.5 . . ?
C57 C59 H59A 109.5 . . ?
C57 C59 H59B 109.5 . . ?
H59A C59 H59B 109.5 . . ?
C57 C59 H59C 109.5 . . ?
H59A C59 H59C 109.5 . . ?
H59B C59 H59C 109.5 . . ?
C56 C60 C62 111.9(5) . . ?
C56 C60 C61 111.8(5) . . ?
C62 C60 C61 110.8(5) . . ?
C56 C60 H60 107.4 . . ?
C62 C60 H60 107.4 . . ?
C61 C60 H60 107.4 . . ?
C60 C61 H61A 109.5 . . ?
C60 C61 H61B 109.5 . . ?
H61A C61 H61B 109.5 . . ?
C60 C61 H61C 109.5 . . ?
H61A C61 H61C 109.5 . . ?
H61B C61 H61C 109.5 . . ?
C60 C62 H62A 109.5 . . ?
C60 C62 H62B 109.5 . . ?
H62A C62 H62B 109.5 . . ?
C60 C62 H62C 109.5 . . ?
H62A C62 H62C 109.5 . . ?
H62B C62 H62C 109.5 . . ?
Cl11 C63 Cl12 110.3(3) . . ?
Cl11 C63 Cl13 110.8(3) . . ?
Cl12 C63 Cl13 109.9(3) . . ?
Cl11 C63 H63 108.6 . . ?
Cl12 C63 H63 108.6 . . ?
Cl13 C63 H63 108.6 . . ?
Cl10 C64 Cl9 111.7(4) . . ?
Cl10 C64 Cl8 110.9(4) . . ?
Cl9 C64 Cl8 109.8(3) . . ?
Cl10 C64 H64 108.1 . . ?
Cl9 C64 H64 108.1 . . ?
Cl8 C64 H64 108.1 . . ?
Cl23 C65 Cl22 113.9(5) . . ?
Cl23 C65 Cl21 109.1(4) . . ?
Cl22 C65 Cl21 110.0(4) . . ?
Cl23 C65 H65 107.9 . . ?
Cl22 C65 H65 107.9 . . ?
Cl21 C65 H65 107.9 . . ?
Cl14 C66 Cl16 110.4(4) . . ?
Cl14 C66 Cl15 110.1(4) . . ?
Cl16 C66 Cl15 109.4(4) . . ?
Cl14 C66 H66 109.0 . . ?
Cl16 C66 H66 109.0 . . ?
Cl15 C66 H66 109.0 . . ?
Cl18 C67 Cl19 112.6(5) . . ?
Cl18 C67 Cl17 112.3(5) . . ?
Cl19 C67 Cl17 110.4(4) . . ?
Cl18 C67 H67 107.1 . . ?
Cl19 C67 H67 107.1 . . ?
Cl17 C67 H67 107.1 . . ?
Cl7 C68 Cl6 112.4(5) . . ?
Cl7 C68 Cl5 110.6(4) . . ?
Cl6 C68 Cl5 109.0(4) . . ?
Cl7 C68 H68 108.2 . . ?
Cl6 C68 H68 108.2 . . ?
Cl5 C68 H68 108.2 . . ?
C1 N1 C8 120.1(4) . . ?
C1 N1 Zn1 111.2(3) . . ?
C8 N1 Zn1 128.6(3) . . ?
C5 N2 C20 121.0(4) . . ?
C5 N2 Zn1 110.4(3) . . ?
C20 N2 Zn1 128.5(3) . . ?
C32 N3 C51 120.3(4) . . ?
C32 N3 Zn2 111.1(3) . . ?
C51 N3 Zn2 128.6(3) . . ?
C38 N4 C39 119.1(4) . . ?
C38 N4 Zn2 110.9(3) . . ?
C39 N4 Zn2 129.7(3) . . ?
N1 Zn1 N2 79.99(15) . . ?
N1 Zn1 Cl2 112.02(12) . . ?
N2 Zn1 Cl2 115.64(12) . . ?
N1 Zn1 Cl1 111.33(11) . . ?
N2 Zn1 Cl1 110.65(11) . . ?
Cl2 Zn1 Cl1 120.26(6) . . ?
N4 Zn2 N3 80.55(14) . . ?
N4 Zn2 Cl3 115.24(12) . . ?
N3 Zn2 Cl3 108.17(12) . . ?
N4 Zn2 Cl4 109.09(12) . . ?
N3 Zn2 Cl4 115.69(12) . . ?
Cl3 Zn2 Cl4 121.18(6) . . ?

loop_
_geom_bond_atom_site_label_1
_geom_bond_atom_site_label_2
_geom_bond_distance
_geom_bond_site_symmetry_2
_geom_bond_publ_flag
C1 N1 1.277(6) . ?
C1 C2 1.479(6) . ?
C1 C5 1.532(7) . ?
C2 C7 1.393(7) . ?
C2 C3 1.415(7) . ?
C3 C3 1.359(9) 2_765 ?
C3 C4 1.409(7) . ?
C4 C6 1.382(7) . ?
C4 C5 1.488(6) . ?
C5 N2 1.259(6) . ?
C6 C7 1.430(6) 2_765 ?
C6 H6 0.9300 . ?
C7 C6 1.430(6) 2_765 ?
C7 H7 0.9300 . ?
C8 C13 1.402(7) . ?
C8 C9 1.406(7) . ?
C8 N1 1.440(6) . ?
C9 C10 1.395(8) . ?
C9 C14 1.524(7) . ?
C10 C11 1.377(8) . ?
C10 H10 0.9300 . ?
C11 C12 1.372(8) . ?
C11 H11 0.9300 . ?
C12 C13 1.389(7) . ?
C12 H12 0.9300 . ?
C13 C17 1.506(7) . ?
C14 C16 1.506(7) . ?
C14 C15 1.522(8) . ?
C14 H14 0.9800 . ?
C15 H15A 0.9600 . ?
C15 H15B 0.9600 . ?
C15 H15C 0.9600 . ?
C16 H16A 0.9600 . ?
C16 H16B 0.9600 . ?
C16 H16C 0.9600 . ?
C17 C18 1.511(8) . ?
C17 C19 1.551(8) . ?
C17 H17 0.9800 . ?
C18 H18A 0.9600 . ?
C18 H18B 0.9600 . ?
C18 H18C 0.9600 . ?
C19 H19A 0.9600 . ?
C19 H19B 0.9600 . ?
C19 H19C 0.9600 . ?
C20 C25 1.385(7) . ?
C20 C21 1.408(7) . ?
C20 N2 1.443(6) . ?
C21 C22 1.398(8) . ?
C21 C26 1.517(8) . ?
C22 C23 1.393(8) . ?
C22 H22 0.9300 . ?
C23 C24 1.371(8) . ?
C23 H23 0.9300 . ?
C24 C25 1.390(8) . ?
C24 H24 0.9300 . ?
C25 C29 1.513(7) . ?
C26 C27 1.534(9) . ?
C26 C28 1.534(9) . ?
C26 H26 0.9800 . ?
C27 H27A 0.9600 . ?
C27 H27B 0.9600 . ?
C27 H27C 0.9600 . ?
C28 H28A 0.9600 . ?
C28 H28B 0.9600 . ?
C28 H28C 0.9600 . ?
C29 C30 1.525(8) . ?
C29 C31 1.542(7) . ?
C29 H29 0.9800 . ?
C30 H30A 0.9600 . ?
C30 H30B 0.9600 . ?
C30 H30C 0.9600 . ?
C31 H31A 0.9600 . ?
C31 H31B 0.9600 . ?
C31 H31C 0.9600 . ?
C32 N3 1.267(6) . ?
C32 C33 1.480(7) . ?
C32 C38 1.533(6) . ?
C33 C34 1.379(6) . ?
C33 C37 1.402(6) . ?
C34 C35 1.436(7) . ?
C34 H34 0.9300 . ?
C35 C36 1.396(6) . ?
C35 H35 0.9300 . ?
C36 C37 1.418(6) 2_556 ?
C36 C38 1.469(7) 2_556 ?
C37 C37 1.364(9) 2_556 ?
C37 C36 1.418(6) 2_556 ?
C38 N4 1.273(6) . ?
C38 C36 1.469(7) 2_556 ?
C39 C40 1.393(7) . ?
C39 C44 1.413(7) . ?
C39 N4 1.445(6) . ?
C40 C41 1.399(7) . ?
C40 C45 1.521(8) . ?
C41 C42 1.374(8) . ?
C41 H41 0.9300 . ?
C42 C43 1.391(8) . ?
C42 H42 0.9300 . ?
C43 C44 1.392(7) . ?
C43 H43 0.9300 . ?
C44 C46 1.517(7) . ?
C45 C49 1.509(9) . ?
C45 C50 1.515(8) . ?
C45 H45 0.9800 . ?
C46 C47 1.532(8) . ?
C46 C48 1.533(8) . ?
C46 H46 0.9800 . ?
C47 H47A 0.9600 . ?
C47 H47B 0.9600 . ?
C47 H47C 0.9600 . ?
C48 H48A 0.9600 . ?
C48 H48B 0.9600 . ?
C48 H48C 0.9600 . ?
C49 H49A 0.9600 . ?
C49 H49B 0.9600 . ?
C49 H49C 0.9600 . ?
C50 H50A 0.9600 . ?
C50 H50B 0.9600 . ?
C50 H50C 0.9600 . ?
C51 C56 1.388(7) . ?
C51 C52 1.403(7) . ?
C51 N3 1.449(6) . ?
C52 C53 1.395(7) . ?
C52 C57 1.523(8) . ?
C53 C54 1.371(8) . ?
C53 H53 0.9300 . ?
C54 C55 1.375(8) . ?
C54 H54 0.9300 . ?
C55 C56 1.406(7) . ?
C55 H55 0.9300 . ?
C56 C60 1.512(7) . ?
C57 C58 1.515(8) . ?
C57 C59 1.524(9) . ?
C57 H57 0.9800 . ?
C58 H58A 0.9600 . ?
C58 H58B 0.9600 . ?
C58 H58C 0.9600 . ?
C59 H59A 0.9600 . ?
C59 H59B 0.9600 . ?
C59 H59C 0.9600 . ?
C60 C62 1.522(9) . ?
C60 C61 1.534(8) . ?
C60 H60 0.9800 . ?
C61 H61A 0.9600 . ?
C61 H61B 0.9600 . ?
C61 H61C 0.9600 . ?
C62 H62A 0.9600 . ?
C62 H62B 0.9600 . ?
C62 H62C 0.9600 . ?
C63 Cl11 1.753(6) . ?
C63 Cl12 1.758(6) . ?
C63 Cl13 1.760(7) . ?
C63 H63 0.9800 . ?
C64 Cl10 1.741(7) . ?
C64 Cl9 1.744(6) . ?
C64 Cl8 1.760(6) . ?
C64 H64 0.9800 . ?
C65 Cl23 1.676(8) . ?
C65 Cl22 1.717(8) . ?
C65 Cl21 1.777(8) . ?
C65 H65 0.9800 . ?
C66 Cl14 1.738(7) . ?
C66 Cl16 1.759(7) . ?
C66 Cl15 1.766(7) . ?
C66 H66 0.9800 . ?
C67 Cl18 1.638(9) . ?
C67 Cl19 1.706(8) . ?
C67 Cl17 1.738(8) . ?
C67 H67 0.9800 . ?
C68 Cl7 1.722(9) . ?
C68 Cl6 1.733(7) . ?
C68 Cl5 1.786(9) . ?
C68 H68 0.9800 . ?
N1 Zn1 2.108(4) . ?
N2 Zn1 2.147(4) . ?
N3 Zn2 2.128(4) . ?
N4 Zn2 2.121(4) . ?
Cl1 Zn1 2.1950(15) . ?
Cl2 Zn1 2.1734(17) . ?
Cl3 Zn2 2.1874(17) . ?
Cl4 Zn2 2.1878(17) . ?

loop_
_geom_torsion_atom_site_label_1
_geom_torsion_atom_site_label_2
_geom_torsion_atom_site_label_3
_geom_torsion_atom_site_label_4
_geom_torsion
_geom_torsion_site_symmetry_1
_geom_torsion_site_symmetry_2
_geom_torsion_site_symmetry_3
_geom_torsion_site_symmetry_4
_geom_torsion_publ_flag
N1 C1 C2 C7 5.8(10) . . . . ?
C5 C1 C2 C7 178.2(6) . . . . ?
N1 C1 C2 C3 -173.7(5) . . . . ?
C5 C1 C2 C3 -1.3(5) . . . . ?
C7 C2 C3 C3 1.2(9) . . . 2_765 ?
C1 C2 C3 C3 -179.2(6) . . . 2_765 ?
C7 C2 C3 C4 -178.6(4) . . . . ?
C1 C2 C3 C4 1.0(6) . . . . ?
C3 C3 C4 C6 1.2(9) 2_765 . . . ?
C2 C3 C4 C6 -179.1(4) . . . . ?
C3 C3 C4 C5 179.9(6) 2_765 . . . ?
C2 C3 C4 C5 -0.3(6) . . . . ?
C6 C4 C5 N2 -9.5(10) . . . . ?
C3 C4 C5 N2 172.1(5) . . . . ?
C6 C4 C5 C1 177.9(6) . . . . ?
C3 C4 C5 C1 -0.5(5) . . . . ?
N1 C1 C5 N2 0.9(7) . . . . ?
C2 C1 C5 N2 -172.9(4) . . . . ?
N1 C1 C5 C4 174.9(4) . . . . ?
C2 C1 C5 C4 1.1(5) . . . . ?
C3 C4 C6 C7 -0.7(7) . . . 2_765 ?
C5 C4 C6 C7 -178.9(5) . . . 2_765 ?
C3 C2 C7 C6 -1.7(7) . . . 2_765 ?
C1 C2 C7 C6 178.9(5) . . . 2_765 ?
C13 C8 C9 C10 4.7(7) . . . . ?
N1 C8 C9 C10 -178.2(4) . . . . ?
C13 C8 C9 C14 -175.2(4) . . . . ?
N1 C8 C9 C14 1.8(6) . . . . ?
C8 C9 C10 C11 -1.9(7) . . . . ?
C14 C9 C10 C11 178.0(5) . . . . ?
C9 C10 C11 C12 -2.3(8) . . . . ?
C10 C11 C12 C13 4.0(8) . . . . ?
C11 C12 C13 C8 -1.4(7) . . . . ?
C11 C12 C13 C17 179.3(5) . . . . ?
C9 C8 C13 C12 -3.1(7) . . . . ?
N1 C8 C13 C12 179.9(4) . . . . ?
C9 C8 C13 C17 176.2(4) . . . . ?
N1 C8 C13 C17 -0.8(6) . . . . ?
C10 C9 C14 C16 78.1(6) . . . . ?
C8 C9 C14 C16 -101.9(6) . . . . ?
C10 C9 C14 C15 -46.8(7) . . . . ?
C8 C9 C14 C15 133.2(5) . . . . ?
C12 C13 C17 C18 -61.2(7) . . . . ?
C8 C13 C17 C18 119.6(5) . . . . ?
C12 C13 C17 C19 61.0(6) . . . . ?
C8 C13 C17 C19 -118.3(5) . . . . ?
C25 C20 C21 C22 1.1(7) . . . . ?
N2 C20 C21 C22 -176.1(4) . . . . ?
C25 C20 C21 C26 178.6(5) . . . . ?
N2 C20 C21 C26 1.4(7) . . . . ?
C20 C21 C22 C23 -2.2(7) . . . . ?
C26 C21 C22 C23 -179.8(5) . . . . ?
C21 C22 C23 C24 1.6(8) . . . . ?
C22 C23 C24 C25 0.2(8) . . . . ?
C21 C20 C25 C24 0.7(7) . . . . ?
N2 C20 C25 C24 177.7(4) . . . . ?
C21 C20 C25 C29 177.9(4) . . . . ?
N2 C20 C25 C29 -5.0(7) . . . . ?
C23 C24 C25 C20 -1.3(8) . . . . ?
C23 C24 C25 C29 -178.6(5) . . . . ?
C22 C21 C26 C27 -49.3(7) . . . . ?
C20 C21 C26 C27 133.3(6) . . . . ?
C22 C21 C26 C28 74.7(7) . . . . ?
C20 C21 C26 C28 -102.7(6) . . . . ?
C20 C25 C29 C30 -106.1(6) . . . . ?
C24 C25 C29 C30 71.0(6) . . . . ?
C20 C25 C29 C31 129.3(5) . . . . ?
C24 C25 C29 C31 -53.6(7) . . . . ?
N3 C32 C33 C34 -1.7(11) . . . . ?
C38 C32 C33 C34 -175.3(6) . . . . ?
N3 C32 C33 C37 174.4(6) . . . . ?
C38 C32 C33 C37 0.8(5) . . . . ?
C37 C33 C34 C35 2.8(7) . . . . ?
C32 C33 C34 C35 178.5(6) . . . . ?
C33 C34 C35 C36 -0.8(8) . . . . ?
C34 C35 C36 C37 -1.1(7) . . . 2_556 ?
C34 C35 C36 C38 178.2(6) . . . 2_556 ?
C34 C33 C37 C37 -2.9(9) . . . 2_556 ?
C32 C33 C37 C37 -179.9(6) . . . 2_556 ?
C34 C33 C37 C36 178.0(5) . . . 2_556 ?
C32 C33 C37 C36 1.0(6) . . . 2_556 ?
N3 C32 C38 N4 -1.2(7) . . . . ?
C33 C32 C38 N4 173.7(4) . . . . ?
N3 C32 C38 C36 -177.1(5) . . . 2_556 ?
C33 C32 C38 C36 -2.2(5) . . . 2_556 ?
C44 C39 C40 C41 -1.8(7) . . . . ?
N4 C39 C40 C41 -179.8(4) . . . . ?
C44 C39 C40 C45 -178.7(5) . . . . ?
N4 C39 C40 C45 3.3(7) . . . . ?
C39 C40 C41 C42 0.7(8) . . . . ?
C45 C40 C41 C42 177.6(5) . . . . ?
C40 C41 C42 C43 0.8(8) . . . . ?
C41 C42 C43 C44 -1.4(9) . . . . ?
C42 C43 C44 C39 0.3(8) . . . . ?
C42 C43 C44 C46 177.3(5) . . . . ?
C40 C39 C44 C43 1.3(7) . . . . ?
N4 C39 C44 C43 179.3(4) . . . . ?
C40 C39 C44 C46 -175.5(5) . . . . ?
N4 C39 C44 C46 2.5(7) . . . . ?
C39 C40 C45 C49 87.3(6) . . . . ?
C41 C40 C45 C49 -89.5(6) . . . . ?
C39 C40 C45 C50 -147.3(5) . . . . ?
C41 C40 C45 C50 36.0(7) . . . . ?
C43 C44 C46 C47 -71.1(6) . . . . ?
C39 C44 C46 C47 105.5(6) . . . . ?
C43 C44 C46 C48 53.1(7) . . . . ?
C39 C44 C46 C48 -130.3(5) . . . . ?
C56 C51 C52 C53 -3.9(8) . . . . ?
N3 C51 C52 C53 177.7(5) . . . . ?
C56 C51 C52 C57 177.3(5) . . . . ?
N3 C51 C52 C57 -1.1(7) . . . . ?
C51 C52 C53 C54 0.5(8) . . . . ?
C57 C52 C53 C54 179.3(5) . . . . ?
C52 C53 C54 C55 1.5(9) . . . . ?
C53 C54 C55 C56 -0.3(9) . . . . ?
C52 C51 C56 C55 5.0(7) . . . . ?
N3 C51 C56 C55 -176.6(4) . . . . ?
C52 C51 C56 C60 -171.0(5) . . . . ?
N3 C51 C56 C60 7.3(7) . . . . ?
C54 C55 C56 C51 -2.9(8) . . . . ?
C54 C55 C56 C60 173.4(5) . . . . ?
C53 C52 C57 C58 41.9(7) . . . . ?
C51 C52 C57 C58 -139.3(5) . . . . ?
C53 C52 C57 C59 -83.8(7) . . . . ?
C51 C52 C57 C59 95.0(6) . . . . ?
C51 C56 C60 C62 116.6(6) . . . . ?
C55 C56 C60 C62 -59.3(7) . . . . ?
C51 C56 C60 C61 -118.4(6) . . . . ?
C55 C56 C60 C61 65.6(7) . . . . ?
C2 C1 N1 C8 4.1(8) . . . . ?
C5 C1 N1 C8 -167.7(4) . . . . ?
C2 C1 N1 Zn1 -179.0(5) . . . . ?
C5 C1 N1 Zn1 9.2(5) . . . . ?
C13 C8 N1 C1 -93.5(5) . . . . ?
C9 C8 N1 C1 89.4(5) . . . . ?
C13 C8 N1 Zn1 90.3(5) . . . . ?
C9 C8 N1 Zn1 -86.8(5) . . . . ?
C4 C5 N2 C20 -6.6(8) . . . . ?
C1 C5 N2 C20 165.4(4) . . . . ?
C4 C5 N2 Zn1 177.8(4) . . . . ?
C1 C5 N2 Zn1 -10.2(5) . . . . ?
C25 C20 N2 C5 109.4(5) . . . . ?
C21 C20 N2 C5 -73.3(6) . . . . ?
C25 C20 N2 Zn1 -75.8(5) . . . . ?
C21 C20 N2 Zn1 101.4(4) . . . . ?
C33 C32 N3 C51 4.3(9) . . . . ?
C38 C32 N3 C51 177.4(4) . . . . ?
C33 C32 N3 Zn2 -177.0(5) . . . . ?
C38 C32 N3 Zn2 -3.9(6) . . . . ?
C56 C51 N3 C32 83.5(6) . . . . ?
C52 C51 N3 C32 -98.1(6) . . . . ?
C56 C51 N3 Zn2 -95.0(5) . . . . ?
C52 C51 N3 Zn2 83.4(5) . . . . ?
C36 C38 N4 C39 6.6(8) 2_556 . . . ?
C32 C38 N4 C39 -168.0(4) . . . . ?
C36 C38 N4 Zn2 -179.9(5) 2_556 . . . ?
C32 C38 N4 Zn2 5.5(5) . . . . ?
C40 C39 N4 C38 -112.9(5) . . . . ?
C44 C39 N4 C38 68.9(6) . . . . ?
C40 C39 N4 Zn2 75.0(5) . . . . ?
C44 C39 N4 Zn2 -103.2(5) . . . . ?
C1 N1 Zn1 N2 -10.9(3) . . . . ?
C8 N1 Zn1 N2 165.6(4) . . . . ?
C1 N1 Zn1 Cl2 -124.7(3) . . . . ?
C8 N1 Zn1 Cl2 51.8(4) . . . . ?
C1 N1 Zn1 Cl1 97.5(3) . . . . ?
C8 N1 Zn1 Cl1 -86.0(4) . . . . ?
C5 N2 Zn1 N1 11.4(3) . . . . ?
C20 N2 Zn1 N1 -163.8(4) . . . . ?
C5 N2 Zn1 Cl2 121.1(3) . . . . ?
C20 N2 Zn1 Cl2 -54.1(4) . . . . ?
C5 N2 Zn1 Cl1 -97.8(3) . . . . ?
C20 N2 Zn1 Cl1 87.1(4) . . . . ?
C38 N4 Zn2 N3 -5.7(3) . . . . ?
C39 N4 Zn2 N3 166.9(4) . . . . ?
C38 N4 Zn2 Cl3 100.0(3) . . . . ?
C39 N4 Zn2 Cl3 -87.4(4) . . . . ?
C38 N4 Zn2 Cl4 -119.7(3) . . . . ?
C39 N4 Zn2 Cl4 52.9(4) . . . . ?
C32 N3 Zn2 N4 5.1(4) . . . . ?
C51 N3 Zn2 N4 -176.3(4) . . . . ?
C32 N3 Zn2 Cl3 -108.5(3) . . . . ?
C51 N3 Zn2 Cl3 70.1(4) . . . . ?
C32 N3 Zn2 Cl4 111.8(3) . . . . ?
C51 N3 Zn2 Cl4 -69.6(4) . . . . ?
